data_7103656
loop_
_publ_author_name
'Bhattacharyya, Sibaprasad'
'Clark, Aurora E.'
'Pink, Maren'
'Zaleski, Jeffrey M.'

_publ_section_title
;
 Isolation of electronic from geometric contributions to Bergman
 cyclization of metalloenediynes
;
_journal_coden_ASTM CHCOFS
_journal_issue 10
_journal_name_full
;
 Chemical Communications (Cambridge, United Kingdom)
;
_journal_page_first 1156
_journal_page_last 1157
_journal_paper_doi 10.1039/b301690k
_journal_year 2003
_chemical_formula_moiety 'C24 H24 N2'
_chemical_formula_sum 'C24 H24 N2'
_chemical_formula_weight 340.45
_space_group_IT_number 56
_symmetry_cell_setting orthorhombic
_symmetry_space_group_name_Hall '-P 2ab 2ac'
_symmetry_space_group_name_H-M 'P c c n'
_atom_sites_solution_hydrogens geom
_atom_sites_solution_primary direct
_atom_sites_solution_secondary difmap
_audit_creation_method SHELXL-97
_cell_angle_alpha 90.00
_cell_angle_beta 90.00
_cell_angle_gamma 90.00
_cell_formula_units_Z 8
_cell_length_a 15.2536(4)
_cell_length_b 34.7020(10)
_cell_length_c 7.1210(2)
_cell_measurement_reflns_used 8405
_cell_measurement_temperature 120(2)
_cell_measurement_theta_max 39.60
_cell_measurement_theta_min 2.22
_cell_volume 3769.36(18)
_computing_cell_refinement 'SAINT (Bruker, 1999)'
_computing_data_collection 'SMART (Bruker, 1999)'
_computing_data_reduction 'SAINT (Bruker, 1999)'
_computing_molecular_graphics 'XTEL (local library)'
_computing_publication_material 'XCIF (Bruker, 1999), XTEL (local library)'
_computing_structure_refinement 'SHELXL-97 (Sheldrick, 1997)'
_computing_structure_solution 'SIR-92 (Alatomare et al., 1993)'
_diffrn_ambient_temperature 120(2)
_diffrn_detector 'CCD area detector'
_diffrn_detector_area_resol_mean 44.52
_diffrn_detector_type 'Bruker SMART 6000'
_diffrn_measured_fraction_theta_full 1.000
_diffrn_measured_fraction_theta_max 1.000
_diffrn_measurement_details '0.30 degree frames measured for 5 seconds each'
_diffrn_measurement_device 'three-circle goniometer with fixed chi'
_diffrn_measurement_device_type 'Bruker Platform goniometer'
_diffrn_measurement_method \w-scans
_diffrn_radiation_monochromator graphite
_diffrn_radiation_source 'fine-focus sealed tube'
_diffrn_radiation_type MoK\a
_diffrn_radiation_wavelength 0.71073
_diffrn_reflns_av_R_equivalents 0.0459
_diffrn_reflns_av_sigmaI/netI 0.0268
_diffrn_reflns_limit_h_max 24
_diffrn_reflns_limit_h_min -24
_diffrn_reflns_limit_k_max 55
_diffrn_reflns_limit_k_min -54
_diffrn_reflns_limit_l_max 11
_diffrn_reflns_limit_l_min -11
_diffrn_reflns_number 68430
_diffrn_reflns_theta_full 35.00
_diffrn_reflns_theta_max 35.00
_diffrn_reflns_theta_min 2.21
_diffrn_standards_decay_% 0.0
_diffrn_standards_interval_time 151
_diffrn_standards_number 614
_exptl_absorpt_coefficient_mu 0.070
_exptl_absorpt_correction_T_max 0.9930
_exptl_absorpt_correction_T_min 0.9793
_exptl_absorpt_correction_type multi-scan
_exptl_absorpt_process_details 'SADABS, R. Blessing (1995)'
_exptl_crystal_colour brownish
_exptl_crystal_density_diffrn 1.200
_exptl_crystal_density_method 'not measured'
_exptl_crystal_description block
_exptl_crystal_F_000 1456
_exptl_crystal_size_max 0.30
_exptl_crystal_size_mid 0.25
_exptl_crystal_size_min 0.10
_refine_diff_density_max 0.564
_refine_diff_density_min -0.166
_refine_diff_density_rms 0.060
_refine_ls_extinction_method none
_refine_ls_goodness_of_fit_ref 1.100
_refine_ls_hydrogen_treatment riding
_refine_ls_matrix_type full
_refine_ls_number_parameters 259
_refine_ls_number_reflns 8308
_refine_ls_number_restraints 0
_refine_ls_restrained_S_all 1.100
_refine_ls_R_factor_all 0.0653
_refine_ls_R_factor_gt 0.0480
_refine_ls_shift/su_max 0.001
_refine_ls_shift/su_mean 0.000
_refine_ls_structure_factor_coef Fsqd
_refine_ls_weighting_details 'calc w=1/[\s^2^(Fo^2^)+(0.0846P)^2^+0.3427P] where P=(Fo^2^+2Fc^2^)/3'
_refine_ls_weighting_scheme calc
_refine_ls_wR_factor_gt 0.1315
_refine_ls_wR_factor_ref 0.1462
_reflns_number_gt 6378
_reflns_number_total 8308
_reflns_threshold_expression >2sigma(I)
_cod_data_source_file b301690k.txt
_cod_data_source_block 02027
_cod_depositor_comments
;
The following automatic conversions were performed:

'_exptl_absorpt_correction_type' tag value 'multi-scans' was replaced
with 'multi-scan' value.

Automatic conversion script
Id: cif_fix_values 1646 2011-03-28 12:23:43Z adriana 
;
_cod_original_sg_symbol_H-M Pccn
_cod_database_code 7103656

loop_
_symmetry_equiv_pos_as_xyz
'x, y, z'
'-x+1/2, -y+1/2, z'
'x+1/2, -y, -z+1/2'
'-x, y+1/2, -z+1/2'
'-x, -y, -z'
'x-1/2, y-1/2, -z'
'-x-1/2, y, z-1/2'
'x, -y-1/2, z-1/2'

loop_
_atom_site_label
_atom_site_type_symbol
_atom_site_fract_x
_atom_site_fract_y
_atom_site_fract_z
_atom_site_U_iso_or_equiv
_atom_site_adp_type
_atom_site_occupancy
_atom_site_symmetry_multiplicity
_atom_site_calc_flag
_atom_site_refinement_flags
_atom_site_disorder_assembly
_atom_site_disorder_group
N1 N 0.47891(5) 0.14266(2) -0.25846(9) 0.01739(12) Uani 1 1 d . . .
N2 N 0.56990(4) 0.066951(19) -0.58560(10) 0.01799(13) Uani 1 1 d . . .
C1 C 0.45388(5) 0.17356(2) -0.38909(12) 0.01967(14) Uani 1 1 d . . .
H1A H 0.4201 0.1932 -0.3189 0.029(3) Uiso 1 1 calc R . .
H1B H 0.4146 0.1626 -0.4860 0.018(3) Uiso 1 1 calc R . .
C2 C 0.52787(6) 0.19288(2) -0.48424(12) 0.02107(15) Uani 1 1 d . . .
C3 C 0.58693(6) 0.20410(2) -0.58216(13) 0.02305(16) Uani 1 1 d . . .
C4 C 0.65501(7) 0.21344(3) -0.71159(14) 0.02725(18) Uani 1 1 d . . .
H4 H 0.6642 0.2396 -0.7455 0.042(4) Uiso 1 1 calc R . .
C5 C 0.70652(6) 0.18594(3) -0.78687(14) 0.02834(19) Uani 1 1 d . . .
H5 H 0.7503 0.1931 -0.8750 0.037(4) Uiso 1 1 calc R . .
C6 C 0.69695(6) 0.14636(3) -0.73753(13) 0.02505(17) Uani 1 1 d . . .
C7 C 0.68475(5) 0.11396(3) -0.68238(13) 0.02323(16) Uani 1 1 d . . .
C8 C 0.66372(5) 0.07693(2) -0.59097(13) 0.02146(15) Uani 1 1 d . . .
H8A H 0.6955 0.0561 -0.6576 0.027(3) Uiso 1 1 calc R . .
H8B H 0.6861 0.0777 -0.4605 0.024(3) Uiso 1 1 calc R . .
C9 C 0.54435(5) 0.11592(2) -0.33554(11) 0.01841(14) Uani 1 1 d . . .
H9A H 0.5541 0.0946 -0.2454 0.028(3) Uiso 1 1 calc R . .
H9B H 0.6007 0.1297 -0.3525 0.020(3) Uiso 1 1 calc R . .
C10 C 0.51492(5) 0.09931(2) -0.52318(11) 0.01777(14) Uani 1 1 d . . .
H10A H 0.4535 0.0904 -0.5120 0.024(3) Uiso 1 1 calc R . .
H10B H 0.5167 0.1199 -0.6194 0.017(3) Uiso 1 1 calc R . .
C11 C 0.50884(5) 0.15913(2) -0.07899(11) 0.01910(14) Uani 1 1 d . . .
H11A H 0.5467 0.1817 -0.1038 0.021(3) Uiso 1 1 calc R . .
H11B H 0.5440 0.1398 -0.0103 0.027(3) Uiso 1 1 calc R . .
C12 C 0.43189(5) 0.17126(2) 0.04020(11) 0.01678(13) Uani 1 1 d . . .
C13 C 0.41841(5) 0.20929(2) 0.09512(12) 0.02032(15) Uani 1 1 d . . .
H13 H 0.4583 0.2287 0.0560 0.026(3) Uiso 1 1 calc R . .
C14 C 0.34679(6) 0.21902(2) 0.20720(13) 0.02302(16) Uani 1 1 d . . .
H14 H 0.3384 0.2450 0.2446 0.038(4) Uiso 1 1 calc R . .
C15 C 0.28782(6) 0.19104(3) 0.26436(12) 0.02188(15) Uani 1 1 d . . .
H15 H 0.2392 0.1978 0.3409 0.032(3) Uiso 1 1 calc R . .
C16 C 0.30026(6) 0.15295(3) 0.20889(12) 0.02217(15) Uani 1 1 d . . .
H16 H 0.2598 0.1336 0.2468 0.037(4) Uiso 1 1 calc R . .
C17 C 0.37178(6) 0.14325(2) 0.09820(12) 0.02025(15) Uani 1 1 d . . .
H17 H 0.3801 0.1172 0.0613 0.025(3) Uiso 1 1 calc R . .
C18 C 0.53759(5) 0.05383(2) -0.76993(12) 0.02033(15) Uani 1 1 d . . .
H18A H 0.5422 0.0754 -0.8606 0.022(3) Uiso 1 1 calc R . .
H18B H 0.4748 0.0470 -0.7584 0.029(3) Uiso 1 1 calc R . .
C19 C 0.58702(5) 0.01962(2) -0.84611(12) 0.01838(14) Uani 1 1 d . . .
C20 C 0.58031(6) -0.01662(2) -0.76179(13) 0.02162(15) Uani 1 1 d . . .
H20 H 0.5434 -0.0200 -0.6556 0.030(3) Uiso 1 1 calc R . .
C21 C 0.62750(6) -0.04777(2) -0.83286(13) 0.02378(16) Uani 1 1 d . . .
H21 H 0.6227 -0.0723 -0.7751 0.033(4) Uiso 1 1 calc R . .
C22 C 0.68175(6) -0.04291(2) -0.98864(13) 0.02397(17) Uani 1 1 d . . .
H22 H 0.7149 -0.0640 -1.0352 0.034(3) Uiso 1 1 calc R . .
C23 C 0.68733(6) -0.00726(3) -1.07543(13) 0.02454(17) Uani 1 1 d . . .
H23 H 0.7233 -0.0040 -1.1832 0.032(3) Uiso 1 1 calc R . .
C24 C 0.64005(6) 0.02378(2) -1.00405(13) 0.02197(15) Uani 1 1 d . . .
H24 H 0.6440 0.0482 -1.0640 0.026(3) Uiso 1 1 calc R . .

loop_
_atom_site_aniso_label
_atom_site_aniso_U_11
_atom_site_aniso_U_22
_atom_site_aniso_U_33
_atom_site_aniso_U_23
_atom_site_aniso_U_13
_atom_site_aniso_U_12
N1 0.0183(3) 0.0178(3) 0.0161(3) -0.0003(2) -0.0002(2) 0.0039(2)
N2 0.0170(3) 0.0162(3) 0.0208(3) -0.0026(2) -0.0004(2) 0.0022(2)
C1 0.0193(3) 0.0199(3) 0.0198(3) 0.0011(3) -0.0009(3) 0.0049(2)
C2 0.0251(4) 0.0173(3) 0.0208(3) 0.0007(3) -0.0031(3) 0.0032(3)
C3 0.0273(4) 0.0192(3) 0.0226(4) 0.0022(3) -0.0044(3) -0.0002(3)
C4 0.0308(4) 0.0256(4) 0.0254(4) 0.0056(3) -0.0014(3) -0.0072(3)
C5 0.0291(4) 0.0315(4) 0.0243(4) 0.0024(3) 0.0036(3) -0.0095(3)
C6 0.0209(4) 0.0305(4) 0.0237(4) -0.0045(3) 0.0033(3) -0.0044(3)
C7 0.0171(3) 0.0276(4) 0.0250(4) -0.0064(3) 0.0024(3) -0.0013(3)
C8 0.0173(3) 0.0211(3) 0.0260(4) -0.0050(3) -0.0023(3) 0.0037(3)
C9 0.0188(3) 0.0178(3) 0.0186(3) 0.0001(3) -0.0003(2) 0.0045(2)
C10 0.0166(3) 0.0167(3) 0.0199(3) -0.0009(2) 0.0009(2) 0.0024(2)
C11 0.0180(3) 0.0211(3) 0.0181(3) -0.0013(3) -0.0015(2) 0.0010(2)
C12 0.0188(3) 0.0157(3) 0.0157(3) -0.0009(2) -0.0017(2) 0.0007(2)
C13 0.0217(3) 0.0155(3) 0.0237(4) -0.0015(3) -0.0025(3) -0.0003(2)
C14 0.0259(4) 0.0183(3) 0.0249(4) -0.0048(3) -0.0024(3) 0.0050(3)
C15 0.0225(3) 0.0254(4) 0.0177(3) -0.0013(3) -0.0003(3) 0.0055(3)
C16 0.0238(4) 0.0225(4) 0.0202(3) 0.0010(3) 0.0019(3) -0.0015(3)
C17 0.0246(4) 0.0158(3) 0.0204(3) -0.0018(3) 0.0013(3) -0.0009(3)
C18 0.0197(3) 0.0185(3) 0.0228(4) -0.0023(3) -0.0020(3) 0.0019(3)
C19 0.0179(3) 0.0164(3) 0.0208(3) -0.0028(3) -0.0007(3) -0.0012(2)
C20 0.0239(3) 0.0179(3) 0.0230(4) -0.0021(3) 0.0032(3) -0.0019(3)
C21 0.0268(4) 0.0164(3) 0.0282(4) -0.0032(3) 0.0038(3) -0.0022(3)
C22 0.0239(4) 0.0179(3) 0.0301(4) -0.0076(3) 0.0046(3) -0.0028(3)
C23 0.0241(4) 0.0221(4) 0.0274(4) -0.0045(3) 0.0069(3) -0.0040(3)
C24 0.0226(3) 0.0193(3) 0.0240(4) -0.0010(3) 0.0030(3) -0.0024(3)

loop_
_atom_type_symbol
_atom_type_description
_atom_type_scat_dispersion_real
_atom_type_scat_dispersion_imag
_atom_type_scat_source
C C 0.0033 0.0016 'International Tables Vol C Tables 4.2.6.8 and 6.1.1.4'
H H 0.0000 0.0000 'International Tables Vol C Tables 4.2.6.8 and 6.1.1.4'
N N 0.0061 0.0033 'International Tables Vol C Tables 4.2.6.8 and 6.1.1.4'

loop_
_geom_angle_atom_site_label_1
_geom_angle_atom_site_label_2
_geom_angle_atom_site_label_3
_geom_angle
_geom_angle_site_symmetry_1
_geom_angle_site_symmetry_3
_geom_angle_publ_flag
C9 N1 C1 113.63(6) . . ?
C9 N1 C11 111.03(6) . . ?
C1 N1 C11 110.28(6) . . ?
C10 N2 C8 112.49(6) . . ?
C10 N2 C18 108.32(6) . . ?
C8 N2 C18 111.98(7) . . ?
N1 C1 C2 115.02(7) . . ?
N1 C1 H1A 108.5 . . ?
C2 C1 H1A 108.5 . . ?
N1 C1 H1B 108.5 . . ?
C2 C1 H1B 108.5 . . ?
H1A C1 H1B 107.5 . . ?
C3 C2 C1 169.78(9) . . ?
C2 C3 C4 173.17(10) . . ?
C5 C4 C3 121.39(9) . . ?
C5 C4 H4 119.3 . . ?
C3 C4 H4 119.3 . . ?
C4 C5 C6 121.65(9) . . ?
C4 C5 H5 119.2 . . ?
C6 C5 H5 119.2 . . ?
C7 C6 C5 174.29(10) . . ?
C6 C7 C8 171.67(9) . . ?
N2 C8 C7 115.30(7) . . ?
N2 C8 H8A 108.4 . . ?
C7 C8 H8A 108.4 . . ?
N2 C8 H8B 108.4 . . ?
C7 C8 H8B 108.4 . . ?
H8A C8 H8B 107.5 . . ?
N1 C9 C10 111.51(6) . . ?
N1 C9 H9A 109.3 . . ?
C10 C9 H9A 109.3 . . ?
N1 C9 H9B 109.3 . . ?
C10 C9 H9B 109.3 . . ?
H9A C9 H9B 108.0 . . ?
N2 C10 C9 112.72(6) . . ?
N2 C10 H10A 109.0 . . ?
C9 C10 H10A 109.0 . . ?
N2 C10 H10B 109.0 . . ?
C9 C10 H10B 109.0 . . ?
H10A C10 H10B 107.8 . . ?
N1 C11 C12 110.82(6) . . ?
N1 C11 H11A 109.5 . . ?
C12 C11 H11A 109.5 . . ?
N1 C11 H11B 109.5 . . ?
C12 C11 H11B 109.5 . . ?
H11A C11 H11B 108.1 . . ?
C13 C12 C17 118.64(7) . . ?
C13 C12 C11 122.53(7) . . ?
C17 C12 C11 118.83(7) . . ?
C12 C13 C14 120.41(8) . . ?
C12 C13 H13 119.8 . . ?
C14 C13 H13 119.8 . . ?
C15 C14 C13 120.50(8) . . ?
C15 C14 H14 119.8 . . ?
C13 C14 H14 119.8 . . ?
C14 C15 C16 119.58(8) . . ?
C14 C15 H15 120.2 . . ?
C16 C15 H15 120.2 . . ?
C17 C16 C15 119.92(8) . . ?
C17 C16 H16 120.0 . . ?
C15 C16 H16 120.0 . . ?
C16 C17 C12 120.96(7) . . ?
C16 C17 H17 119.5 . . ?
C12 C17 H17 119.5 . . ?
N2 C18 C19 113.35(7) . . ?
N2 C18 H18A 108.9 . . ?
C19 C18 H18A 108.9 . . ?
N2 C18 H18B 108.9 . . ?
C19 C18 H18B 108.9 . . ?
H18A C18 H18B 107.7 . . ?
C24 C19 C20 118.86(7) . . ?
C24 C19 C18 119.97(7) . . ?
C20 C19 C18 121.17(8) . . ?
C21 C20 C19 120.27(8) . . ?
C21 C20 H20 119.9 . . ?
C19 C20 H20 119.9 . . ?
C20 C21 C22 120.12(8) . . ?
C20 C21 H21 119.9 . . ?
C22 C21 H21 119.9 . . ?
C23 C22 C21 119.95(8) . . ?
C23 C22 H22 120.0 . . ?
C21 C22 H22 120.0 . . ?
C22 C23 C24 119.74(8) . . ?
C22 C23 H23 120.1 . . ?
C24 C23 H23 120.1 . . ?
C23 C24 C19 121.04(8) . . ?
C23 C24 H24 119.5 . . ?
C19 C24 H24 119.5 . . ?

loop_
_geom_bond_atom_site_label_1
_geom_bond_atom_site_label_2
_geom_bond_distance
_geom_bond_site_symmetry_2
_geom_bond_publ_flag
N1 C9 1.4692(10) . ?
N1 C1 1.4700(10) . ?
N1 C11 1.4726(10) . ?
N2 C10 1.4704(10) . ?
N2 C8 1.4728(11) . ?
N2 C18 1.4742(11) . ?
C1 C2 1.4772(12) . ?
C1 H1A 0.9900 . ?
C1 H1B 0.9900 . ?
C2 C3 1.2039(13) . ?
C3 C4 1.4258(13) . ?
C4 C5 1.3475(15) . ?
C4 H4 0.9500 . ?
C5 C6 1.4252(14) . ?
C5 H5 0.9500 . ?
C6 C7 1.2054(13) . ?
C7 C8 1.4758(13) . ?
C8 H8A 0.9900 . ?
C8 H8B 0.9900 . ?
C9 C10 1.5229(11) . ?
C9 H9A 0.9900 . ?
C9 H9B 0.9900 . ?
C10 H10A 0.9900 . ?
C10 H10B 0.9900 . ?
C11 C12 1.5084(11) . ?
C11 H11A 0.9900 . ?
C11 H11B 0.9900 . ?
C12 C13 1.3916(11) . ?
C12 C17 1.3987(11) . ?
C13 C14 1.3945(12) . ?
C13 H13 0.9500 . ?
C14 C15 1.3846(13) . ?
C14 H14 0.9500 . ?
C15 C16 1.3924(12) . ?
C15 H15 0.9500 . ?
C16 C17 1.3875(12) . ?
C16 H16 0.9500 . ?
C17 H17 0.9500 . ?
C18 C19 1.5073(11) . ?
C18 H18A 0.9900 . ?
C18 H18B 0.9900 . ?
C19 C24 1.3928(12) . ?
C19 C20 1.3975(11) . ?
C20 C21 1.3937(12) . ?
C20 H20 0.9500 . ?
C21 C22 1.3942(13) . ?
C21 H21 0.9500 . ?
C22 C23 1.3857(13) . ?
C22 H22 0.9500 . ?
C23 C24 1.3923(12) . ?
C23 H23 0.9500 . ?
C24 H24 0.9500 . ?

loop_
_geom_torsion_atom_site_label_1
_geom_torsion_atom_site_label_2
_geom_torsion_atom_site_label_3
_geom_torsion_atom_site_label_4
_geom_torsion
_geom_torsion_site_symmetry_1
_geom_torsion_site_symmetry_2
_geom_torsion_site_symmetry_3
_geom_torsion_site_symmetry_4
_geom_torsion_publ_flag
C9 N1 C1 C2 -46.33(9) . . . . ?
C11 N1 C1 C2 79.05(8) . . . . ?
N1 C1 C2 C3 87.1(5) . . . . ?
C1 C2 C3 C4 -2.8(12) . . . . ?
C2 C3 C4 C5 -38.3(8) . . . . ?
C3 C4 C5 C6 -1.55(15) . . . . ?
C4 C5 C6 C7 -16.8(11) . . . . ?
C5 C6 C7 C8 -4.5(15) . . . . ?
C10 N2 C8 C7 -46.86(10) . . . . ?
C18 N2 C8 C7 75.41(9) . . . . ?
C6 C7 C8 N2 69.8(7) . . . . ?
C1 N1 C9 C10 -53.87(9) . . . . ?
C11 N1 C9 C10 -178.86(6) . . . . ?
C8 N2 C10 C9 -54.05(9) . . . . ?
C18 N2 C10 C9 -178.37(6) . . . . ?
N1 C9 C10 N2 -168.59(6) . . . . ?
C9 N1 C11 C12 -154.52(7) . . . . ?
C1 N1 C11 C12 78.64(8) . . . . ?
N1 C11 C12 C13 -118.42(8) . . . . ?
N1 C11 C12 C17 61.70(9) . . . . ?
C17 C12 C13 C14 0.61(12) . . . . ?
C11 C12 C13 C14 -179.27(8) . . . . ?
C12 C13 C14 C15 -0.42(13) . . . . ?
C13 C14 C15 C16 -0.14(13) . . . . ?
C14 C15 C16 C17 0.48(13) . . . . ?
C15 C16 C17 C12 -0.27(13) . . . . ?
C13 C12 C17 C16 -0.27(12) . . . . ?
C11 C12 C17 C16 179.61(8) . . . . ?
C10 N2 C18 C19 -177.97(7) . . . . ?
C8 N2 C18 C19 57.41(9) . . . . ?
N2 C18 C19 C24 -111.76(9) . . . . ?
N2 C18 C19 C20 68.70(10) . . . . ?
C24 C19 C20 C21 1.34(13) . . . . ?
C18 C19 C20 C21 -179.11(8) . . . . ?
C19 C20 C21 C22 0.02(14) . . . . ?
C20 C21 C22 C23 -1.38(14) . . . . ?
C21 C22 C23 C24 1.34(14) . . . . ?
C22 C23 C24 C19 0.05(14) . . . . ?
C20 C19 C24 C23 -1.39(13) . . . . ?
C18 C19 C24 C23 179.06(8) . . . . ?

loop_
_cod_related_entry_id
_cod_related_entry_database
_cod_related_entry_code
1 ChemSpider 30653082
